data_4077303
loop_
_publ_author_name
'Edwards, Alison J.'
'Macgregor, Stuart A.'
'Rae, A. David'
'Wenger, Eric'
'Willis, Anthony C.'

_publ_contact_author_name 'Alison Edwards'
_publ_section_title
;
 Regioselectivities of the Insertion Reactions of Unsymmetrical Alkynes
 with the Nickelacycles [NiBr(C6H4CH2PPh2-2)(L)] (L = Tertiary Phosphine)
;
_journal_issue 13
_journal_name_full Organometallics
_journal_page_first 2864
_journal_paper_doi 10.1021/om0101083
_journal_volume 20
_journal_year 2001
_chemical_compound_source 'Local laboratory'
_chemical_formula_moiety 'C45 H40 Br F3 Ni O2 P2 '
_chemical_formula_sum 'C45 H40 Br F3 Ni O2 P2'
_chemical_formula_weight 870.374
_chemical_name_systematic
;
 ?
;
_space_group_IT_number 15
_symmetry_cell_setting monoclinic
_symmetry_space_group_name_Hall '-C 2yc'
_symmetry_space_group_name_H-M 'C 1 2/c 1'
_atom_sites_solution_primary vecmap
_atom_sites_solution_secondary difmap
_audit_creation_method 'maXus + CRYSTALS_ver_12-03-99'
_audit_update_record
;
Notes:
Poor quality crystal limited diffraction - a highly restrained refinement
has yielded a structure which indicates the chemical composition quite
clearly, phenyl rings geometry has been imposed ie bond length, angle and
planarity.

Checkcif yields the expected alerts regarding resolution and shifts &#x000C
;
_cell_angle_alpha 90.00
_cell_angle_beta 99.506(4)
_cell_angle_gamma 90.00
_cell_formula_units_Z 8
_cell_length_a 27.914(2)
_cell_length_b 15.4458(10)
_cell_length_c 18.9929(12)
_cell_measurement_reflns_used 184268
_cell_measurement_temperature 200
_cell_measurement_theta_max 23.534
_cell_measurement_theta_min 2.910
_cell_volume 8076.4(9)
_computing_cell_refinement 'HKL Scalepack (Otwinowski & Minor 1997)'
_computing_data_collection 'Collect (Nonius BV, 1997-2000)'
_computing_data_reduction 'Denzo and Scalepak (Otwinowski & Minor, 1997)'
_computing_molecular_graphics
;

 CAMERON (Watkin, Prout & Pearce,  1996)

;
_computing_publication_material
;

CRYSTALS Issue 10 (Watkin, Prout, Carruthers & Betteridge, 1996)

;
_computing_structure_refinement
;

CRYSTALS Issue 10 (Watkin, Prout, Carruthers & Betteridge, 1996)

;
_computing_structure_solution 'DIRDIF (Buerskens et al., 1992)'
_diffrn_detector_area_resol_mean 9
_diffrn_measurement_device '95mm CCD camera on \k-goniostat'
_diffrn_measurement_device_type KappaCCD
_diffrn_measurement_method CCD
_diffrn_orient_matrix_type X=UH
_diffrn_orient_matrix_UB_11 -0.00372
_diffrn_orient_matrix_UB_12 -0.06221
_diffrn_orient_matrix_UB_13 -0.01446
_diffrn_orient_matrix_UB_21 -0.00899
_diffrn_orient_matrix_UB_22 -0.01464
_diffrn_orient_matrix_UB_23 0.04742
_diffrn_orient_matrix_UB_31 -0.03500
_diffrn_orient_matrix_UB_32 0.01037
_diffrn_orient_matrix_UB_33 -0.01979
_diffrn_radiation_monochromator 'horizonally mounted graphite crystal'
_diffrn_radiation_source 'fine-focus sealed tube'
_diffrn_radiation_type ' MoK\a'
_diffrn_radiation_wavelength_id all
_diffrn_reflns_av_R_equivalents 0.085
_diffrn_reflns_limit_h_max 31
_diffrn_reflns_limit_h_min -31
_diffrn_reflns_limit_k_max 17
_diffrn_reflns_limit_k_min -17
_diffrn_reflns_limit_l_max 19
_diffrn_reflns_limit_l_min -21
_diffrn_reflns_number 17820
_diffrn_reflns_theta_max 23.47
_exptl_absorpt_coefficient_mu 1.60
_exptl_absorpt_correction_T_max 0.814
_exptl_absorpt_correction_T_min 0.724
_exptl_absorpt_correction_type integration
_exptl_absorpt_process_details
;
Gaussian integration (Coppens, 1970)
;
_exptl_crystal_colour 'dark orange - red'
_exptl_crystal_density_diffrn 1.432
_exptl_crystal_density_method 'not measured'
_exptl_crystal_description 'irregular chunk'
_exptl_crystal_F_000 3567
_refine_diff_density_max 1.46
_refine_diff_density_min -0.95
_refine_ls_extinction_coef 520.9(1152)
_refine_ls_extinction_method 'Larson 1970 Crystallographic Computing eq 22'
_refine_ls_goodness_of_fit_ref 0.8975
_refine_ls_hydrogen_treatment noref
_refine_ls_number_parameters 488
_refine_ls_number_reflns 4043
_refine_ls_R_factor_gt 0.1242
_refine_ls_shift/su_max 0.064256
_refine_ls_structure_factor_coef F
_refine_ls_weighting_details
;
Chebychev polynomial with 3 parameters, Carruthers & Watkin , 1979,
 2.69    0.366     1.92
;
_refine_ls_weighting_scheme calc
_refine_ls_wR_factor_ref 0.0985
_reflns_d_resolution_high 0.67
_reflns_d_resolution_low 1.80
_reflns_limit_h_max 30
_reflns_limit_h_min -31
_reflns_limit_k_max 17
_reflns_limit_k_min 0
_reflns_limit_l_max 21
_reflns_limit_l_min 0
_reflns_number_gt 4043
_reflns_number_total 5779
_reflns_threshold_expression >3.00\s(I)
_cod_data_source_file om0101083.cif
_cod_data_source_block exw10z
_cod_depositor_comments
;
The following automatic conversions were performed:

'_symmetry_cell_setting' value 'Monoclinic' changed to 'monoclinic'
according to /home/saulius/struct/CIF-dictionaries/cif_core.dic
dictionary named 'cif_core.dic' version 2.4.2 from 2011-04-26.

Automatic conversion script
Id: cif_fix_values 1715 2011-07-08 13:25:40Z adriana

Fixed syntax errors related with wrongly placed semicolons miguel 
;
_cod_original_cell_volume 8076.4(8)
_cod_original_sg_symbol_H-M 'C 2/c         '
_cod_original_formula_sum 'C45 H40 Br F3 Ni O2 P2 '
_cod_database_code 4077303

loop_
_symmetry_equiv_pos_as_xyz
+X,+Y,+Z
-X,-Y,-Z
'-X+ 1/2,-Y+ 1/2,-Z'
'+X+ 1/2,+Y+ 1/2,+Z'
'-X,+Y,-Z+ 1/2'
'+X,-Y,+Z+ 1/2'
'+X+ 1/2,-Y+ 1/2,+Z+ 1/2'
'-X+ 1/2,+Y+ 1/2,-Z+ 1/2'

loop_
_atom_site_label
_atom_site_fract_x
_atom_site_fract_y
_atom_site_fract_z
_atom_site_U_iso_or_equiv
_atom_site_occupancy
_atom_site_adp_type
Ni1 0.34043(4) 0.22248(7) 0.33455(6) 0.0508 1.0000 Uani
Br1 0.32365(4) 0.19455(8) 0.44968(6) 0.0719 1.0000 Uani
P1 0.4196(1) 0.21240(16) 0.36760(14) 0.0565 1.0000 Uani
P2 0.26341(9) 0.26578(16) 0.29926(13) 0.0523 1.0000 Uani
O1 0.2980(3) 0.0828(5) 0.2140(4) 0.0782 1.0000 Uani
O2 0.3793(3) 0.0736(4) 0.2175(4) 0.0726 1.0000 Uani
C1 0.3911(3) 0.3466(4) 0.2198(4) 0.0585 1.0000 Uani
C2 0.4327(3) 0.3415(5) 0.2724(4) 0.0639 1.0000 Uani
C3 0.4563(3) 0.4191(5) 0.2971(4) 0.0759 1.0000 Uani
C4 0.4394(3) 0.4986(5) 0.2696(5) 0.0801 1.0000 Uani
C5 0.3987(4) 0.5019(5) 0.2178(5) 0.0823 1.0000 Uani
C6 0.3733(3) 0.4262(5) 0.1917(4) 0.0750 1.0000 Uani
C7 0.3672(4) 0.2624(6) 0.1947(5) 0.0567 1.0000 Uani
C8 0.3495(4) 0.2091(6) 0.2398(5) 0.0542 1.0000 Uani
C9 0.4530(4) 0.2571(6) 0.3008(5) 0.0575 1.0000 Uani
C10 0.3386(4) 0.1173(7) 0.2208(5) 0.0591 1.0000 Uani
C11 0.3751(5) -0.0182(7) 0.1987(7) 0.0853 1.0000 Uani
C12 0.3631(6) -0.0274(8) 0.1166(8) 0.1022 1.0000 Uani
C13 0.3702(4) 0.2400(8) 0.1180(6) 0.0679 1.0000 Uani
C14 0.4434(3) 0.1030(5) 0.3835(4) 0.0788 1.0000 Uani
C15 0.4814(3) 0.0728(5) 0.3525(5) 0.0973 1.0000 Uani
C16 0.4958(3) -0.0147(6) 0.3630(5) 0.1065 1.0000 Uani
C17 0.4746(4) -0.0703(6) 0.4035(5) 0.1087 1.0000 Uani
C18 0.4375(4) -0.0385(5) 0.4336(5) 0.1175 1.0000 Uani
C19 0.4209(3) 0.0478(5) 0.4248(5) 0.1055 1.0000 Uani
C20 0.4463(3) 0.2763(5) 0.4449(4) 0.0637 1.0000 Uani
C21 0.4939(3) 0.2587(6) 0.4785(4) 0.0874 1.0000 Uani
C22 0.5161(4) 0.3188(7) 0.5312(4) 0.1022 1.0000 Uani
C23 0.4921(4) 0.3907(6) 0.5482(4) 0.1054 1.0000 Uani
C24 0.4458(4) 0.4066(5) 0.5152(4) 0.0949 1.0000 Uani
C25 0.4212(3) 0.3498(5) 0.4623(4) 0.0821 1.0000 Uani
C26 0.2441(3) 0.3136(5) 0.2116(4) 0.0608 1.0000 Uani
C27 0.2396(3) 0.2608(5) 0.1503(4) 0.0641 1.0000 Uani
C28 0.2222(3) 0.2951(6) 0.0830(4) 0.0781 1.0000 Uani
C29 0.2100(3) 0.3835(6) 0.0752(4) 0.0867 1.0000 Uani
C30 0.2151(3) 0.4364(6) 0.1361(5) 0.0844 1.0000 Uani
C31 0.2324(3) 0.4022(5) 0.2037(4) 0.0681 1.0000 Uani
C32 0.2185(3) 0.1784(7) 0.3015(6) 0.0625 1.0000 Uani
C33 0.1664(3) 0.2076(4) 0.3002(4) 0.0603 1.0000 Uani
C34 0.1373(3) 0.2270(5) 0.2365(5) 0.0715 1.0000 Uani
C35 0.0883(3) 0.2518(5) 0.2353(5) 0.0849 1.0000 Uani
C36 0.0700(3) 0.2578(5) 0.2984(5) 0.0823 1.0000 Uani
C37 0.0995(3) 0.2380(5) 0.3617(5) 0.0811 1.0000 Uani
C38 0.1485(3) 0.2137(5) 0.3626(5) 0.0696 1.0000 Uani
C39 0.2458(4) 0.3447(6) 0.3632(5) 0.0615 1.0000 Uani
C40 0.2813(3) 0.4161(5) 0.3910(4) 0.0639 1.0000 Uani
C41 0.2774(3) 0.4499(5) 0.4565(4) 0.0820 1.0000 Uani
C42 0.3061(3) 0.5217(5) 0.4833(5) 0.0977 1.0000 Uani
C43 0.3392(3) 0.5584(5) 0.4437(5) 0.0921 1.0000 Uani
C44 0.3428(3) 0.5220(5) 0.3777(5) 0.0816 1.0000 Uani
C45 0.3134(3) 0.4506(5) 0.3511(4) 0.0718 1.0000 Uani
F1 0.4151(3) 0.2185(7) 0.1110(4) 0.1241 1.0000 Uani
F2 0.3588(4) 0.3059(5) 0.0737(4) 0.1243 1.0000 Uani
F3 0.3424(3) 0.1765(5) 0.0926(3) 0.0943 1.0000 Uani
H31 0.4859(3) 0.4163(5) 0.3346(4) 1.0000 1.0000 Uiso
H41 0.4566(3) 0.5530(5) 0.2873(5) 0.0993 1.0000 Uiso
H51 0.3856(4) 0.5589(5) 0.1985(5) 1.0000 1.0000 Uiso
H61 0.3436(3) 0.4272(5) 0.1542(4) 1.0000 1.0000 Uiso
H91 0.4819(4) 0.2283(6) 0.2860(5) 1.0000 1.0000 Uiso
H111 0.4061(5) -0.0494(7) 0.2168(7) 1.0000 1.0000 Uiso
H112 0.3482(5) -0.0436(7) 0.2209(7) 1.0000 1.0000 Uiso
H121 0.3593(6) -0.0900(8) 0.1033(8) 1.0000 1.0000 Uiso
H122 0.3900(6) -0.0018(8) 0.0947(8) 1.0000 1.0000 Uiso
H123 0.3321(6) 0.0040(8) 0.0987(8) 1.0000 1.0000 Uiso
H151 0.4992(3) 0.1121(5) 0.3238(5) 1.0000 1.0000 Uiso
H161 0.5236(3) -0.0368(6) 0.3409(5) 1.0000 1.0000 Uiso
H171 0.4857(4) -0.1316(6) 0.4115(5) 1.0000 1.0000 Uiso
H181 0.4199(4) -0.0784(5) 0.4621(5) 1.0000 1.0000 Uiso
H191 0.3929(3) 0.0691(5) 0.4467(5) 1.0000 1.0000 Uiso
H211 0.5126(3) 0.2077(6) 0.4651(4) 1.0000 1.0000 Uiso
H221 0.5498(4) 0.3091(7) 0.5572(4) 1.0000 1.0000 Uiso
H231 0.5079(4) 0.4311(6) 0.5862(4) 1.0000 1.0000 Uiso
H241 0.4287(4) 0.4588(5) 0.5299(4) 1.0000 1.0000 Uiso
H251 0.3873(3) 0.3618(5) 0.4379(4) 1.0000 1.0000 Uiso
H271 0.2487(3) 0.1983(5) 0.1566(4) 1.0000 1.0000 Uiso
H281 0.2196(3) 0.2567(6) 0.0402(4) 1.0000 1.0000 Uiso
H291 0.1977(3) 0.4072(6) 0.0266(4) 1.0000 1.0000 Uiso
H301 0.2050(3) 0.4984(6) 0.1301(5) 1.0000 1.0000 Uiso
H311 0.2355(3) 0.4407(5) 0.2466(4) 1.0000 1.0000 Uiso
H321 0.2191(3) 0.1404(7) 0.2590(6) 1.0000 1.0000 Uiso
H322 0.2286(3) 0.1441(7) 0.3461(6) 1.0000 1.0000 Uiso
H341 0.1513(3) 0.2236(5) 0.1914(5) 1.0000 1.0000 Uiso
H351 0.0669(3) 0.2659(5) 0.1892(5) 1.0000 1.0000 Uiso
H361 0.0354(3) 0.2756(5) 0.2972(5) 1.0000 1.0000 Uiso
H371 0.0852(3) 0.2409(5) 0.4066(5) 1.0000 1.0000 Uiso
H381 0.1699(3) 0.2003(5) 0.4090(5) 1.0000 1.0000 Uiso
H391 0.2163(4) 0.3746(6) 0.3373(5) 1.0000 1.0000 Uiso
H392 0.2371(4) 0.3123(6) 0.4049(5) 1.0000 1.0000 Uiso
H411 0.2536(3) 0.4252(5) 0.4852(4) 1.0000 1.0000 Uiso
H421 0.3036(3) 0.5465(5) 0.5312(5) 1.0000 1.0000 Uiso
H431 0.3597(3) 0.6091(5) 0.4623(5) 1.0000 1.0000 Uiso
H441 0.3666(3) 0.5467(5) 0.3491(5) 1.0000 1.0000 Uiso
H451 0.3162(3) 0.4255(5) 0.3035(4) 1.0000 1.0000 Uiso

loop_
_atom_site_aniso_label
_atom_site_aniso_U_11
_atom_site_aniso_U_22
_atom_site_aniso_U_33
_atom_site_aniso_U_23
_atom_site_aniso_U_13
_atom_site_aniso_U_12
Ni1 0.0609(8) 0.0452(7) 0.0465(7) 0.0009(5) 0.0091(5) 0.0012(6)
Br1 0.0822(8) 0.0828(8) 0.0524(6) 0.0101(5) 0.0158(5) 0.0023(6)
P1 0.0601(16) 0.0513(15) 0.0564(14) 0.0049(12) 0.0050(12) 0.0013(12)
P2 0.0603(15) 0.0490(14) 0.0476(14) -0.0042(11) 0.0085(11) 0.0001(12)
O1 0.076(6) 0.059(4) 0.103(6) -0.010(4) 0.024(4) -0.005(4)
O2 0.064(5) 0.056(4) 0.098(6) -0.016(4) 0.012(4) 0.005(4)
C1 0.072(6) 0.048(5) 0.057(5) 0.011(4) 0.017(4) 0.003(4)
C2 0.080(6) 0.055(5) 0.059(5) 0.006(4) 0.018(4) -0.012(5)
C3 0.099(7) 0.057(5) 0.078(6) -0.002(5) 0.033(5) -0.019(5)
C4 0.109(7) 0.053(5) 0.084(7) -0.005(5) 0.033(5) -0.014(5)
C5 0.106(8) 0.063(5) 0.084(7) 0.009(5) 0.037(5) 0.008(5)
C6 0.105(7) 0.053(5) 0.074(6) 0.014(5) 0.033(6) 0.016(5)
C7 0.058(6) 0.061(6) 0.051(6) -0.009(5) 0.009(5) 0.015(5)
C8 0.073(6) 0.042(5) 0.047(5) -0.005(4) 0.008(5) -0.001(5)
C9 0.065(6) 0.044(5) 0.064(6) 0.014(4) 0.013(5) 0.000(4)
C10 0.072(8) 0.058(6) 0.049(6) 0.000(4) 0.014(5) 0.014(6)
C11 0.097(9) 0.051(6) 0.11(1) -0.020(6) 0.022(8) -0.007(6)
C12 0.148(13) 0.071(8) 0.09(1) -0.030(7) 0.034(9) -0.008(8)
C13 0.069(8) 0.077(7) 0.056(6) -0.003(6) 0.004(5) -0.004(6)
C14 0.079(7) 0.063(6) 0.095(7) 0.023(5) 0.018(5) -0.003(5)
C15 0.096(8) 0.069(6) 0.132(9) 0.020(6) 0.034(6) 0.022(6)
C16 0.105(8) 0.072(6) 0.14(1) 0.012(6) 0.025(7) 0.019(6)
C17 0.110(8) 0.073(7) 0.144(9) 0.027(6) 0.023(7) 0.023(6)
C18 0.122(9) 0.079(7) 0.16(1) 0.044(7) 0.041(8) 0.018(6)
C19 0.116(8) 0.068(6) 0.141(9) 0.040(6) 0.047(7) 0.008(6)
C20 0.078(6) 0.065(5) 0.046(5) 0.011(4) 0.002(4) -0.016(5)
C21 0.082(6) 0.099(7) 0.072(6) 0.018(5) -0.018(5) -0.033(6)
C22 0.106(8) 0.103(7) 0.085(7) 0.000(6) -0.021(6) -0.032(6)
C23 0.126(8) 0.095(7) 0.085(7) -0.004(6) -0.013(7) -0.035(6)
C24 0.132(8) 0.080(7) 0.068(7) -0.002(5) 0.003(6) -0.016(7)
C25 0.120(8) 0.061(6) 0.064(6) 0.000(5) 0.010(6) -0.011(5)
C26 0.063(5) 0.065(5) 0.055(5) 0.007(4) 0.009(4) -0.002(5)
C27 0.061(6) 0.076(6) 0.056(5) -0.001(4) 0.012(4) -0.001(5)
C28 0.077(6) 0.096(6) 0.061(5) 0.003(5) 0.008(5) 0.008(6)
C29 0.092(7) 0.098(6) 0.069(6) 0.012(5) 0.008(6) -0.002(6)
C30 0.096(7) 0.078(6) 0.076(6) 0.012(5) 0.001(6) -0.003(6)
C31 0.078(6) 0.064(5) 0.061(5) 0.002(4) 0.006(5) -0.005(5)
C32 0.049(6) 0.064(6) 0.071(7) 0.001(5) 0.000(5) -0.002(5)
C33 0.063(6) 0.047(5) 0.068(5) 0.005(4) 0.003(4) -0.017(4)
C34 0.071(6) 0.069(6) 0.072(6) -0.004(5) 0.003(5) -0.008(5)
C35 0.077(6) 0.088(7) 0.087(6) -0.009(6) 0.004(5) -0.005(6)
C36 0.078(7) 0.072(6) 0.095(6) -0.015(6) 0.009(5) -0.001(5)
C37 0.073(6) 0.084(7) 0.089(6) -0.011(6) 0.022(5) -0.015(5)
C38 0.065(5) 0.065(6) 0.077(6) -0.012(5) 0.007(5) -0.015(5)
C39 0.075(7) 0.053(6) 0.056(6) -0.007(5) 0.013(5) -0.003(5)
C40 0.067(6) 0.060(5) 0.066(5) -0.007(4) 0.013(5) 0.004(5)
C41 0.090(7) 0.081(6) 0.078(6) -0.030(5) 0.025(6) -0.017(5)
C42 0.106(8) 0.097(7) 0.092(7) -0.036(6) 0.022(6) -0.025(6)
C43 0.106(8) 0.075(6) 0.099(7) -0.023(6) 0.030(6) -0.005(6)
C44 0.100(8) 0.062(6) 0.085(7) -0.015(5) 0.021(6) -0.007(5)
C45 0.075(7) 0.065(6) 0.077(6) -0.003(5) 0.017(5) -0.006(5)
F1 0.095(6) 0.200(9) 0.082(5) -0.031(5) 0.029(4) 0.003(6)
F2 0.21(1) 0.093(5) 0.067(4) 0.020(4) 0.015(5) 0.005(6)
F3 0.125(6) 0.103(5) 0.054(4) -0.010(4) 0.013(4) -0.016(5)

loop_
_atom_type_symbol
_atom_type_scat_dispersion_real
_atom_type_scat_dispersion_imag
_atom_type_scat_Cromer_Mann_a1
_atom_type_scat_Cromer_Mann_b1
_atom_type_scat_Cromer_Mann_a2
_atom_type_scat_Cromer_Mann_b2
_atom_type_scat_Cromer_Mann_a3
_atom_type_scat_Cromer_Mann_b3
_atom_type_scat_Cromer_Mann_a4
_atom_type_scat_Cromer_Mann_b4
_atom_type_scat_Cromer_Mann_c
_atom_type_scat_source
'C   ' 0.0020 0.0020 2.3100 20.8439 1.0200 10.2075 1.5886 0.5687 0.8650 51.6512 0.2156 International_Tables_Vol_IV_Table_2.2B
'H   ' 0.0000 0.0000 0.4930 10.5109 0.3229 26.1257 0.1402 3.1424 0.0408 57.7997 0.0030 International_Tables_Vol_IV_Table_2.2B
'Br  ' -0.3740 2.4560 17.1789 2.1723 5.2358 16.5796 5.6377 0.2609 3.9851 41.4328 2.9557 International_Tables_Vol_IV_Table_2.2B
'F   ' 0.0140 0.0100 3.5392 10.2825 2.6412 4.2944 1.5170 0.2615 1.0243 26.1476 0.2776 International_Tables_Vol_IV_Table_2.2B
'Ni  ' 0.2850 1.1130 12.8376 3.8785 7.2920 0.2565 4.4438 12.1763 2.3800 66.3421 1.0341 International_Tables_Vol_IV_Table_2.2B
'O   ' 0.0080 0.0060 3.0485 13.2771 2.2868 5.7011 1.5463 0.3239 0.8670 32.9089 0.2508 International_Tables_Vol_IV_Table_2.2B
'P   ' 0.0900 0.0950 6.4345 1.9067 4.1791 27.1570 1.7800 0.5260 1.4908 68.1645 1.1149 International_Tables_Vol_IV_Table_2.2B

loop_
_diffrn_radiation_wavelength
0.71073

loop_
_exptl_crystal_face_index_h
_exptl_crystal_face_index_k
_exptl_crystal_face_index_l
_exptl_crystal_face_perp_dist
17 -12 11 0.120
-17 12 -11 0.070
-1 -6 -7 0.040
2 1 4 0.160
-6 -1 2 0.050
6 1 -2 0.150
-19 -1 -8 0.020
15 1 3 0.150
-6 13 5 0.170
-3 0 -4 0.040

loop_
_geom_angle_atom_site_label_1
_geom_angle_atom_site_label_2
_geom_angle_atom_site_label_3
_geom_angle
_geom_angle_publ_flag
Br1 Ni1 P1 93.82(8) yes
Br1 Ni1 P2 90.25(8) yes
P1 Ni1 P2 166.64(11) yes
Br1 Ni1 C8 162.7(3) yes
P1 Ni1 C8 88.7(3) yes
P2 Ni1 C8 91.2(3) yes
Ni1 P1 C9 112.3(4) yes
Ni1 P1 C14 115.8(3) yes
C9 P1 C14 104.5(4) yes
Ni1 P1 C20 116.7(3) yes
C9 P1 C20 99.6(4) yes
C14 P1 C20 106.2(4) yes
Ni1 P2 C26 121.2(3) yes
Ni1 P2 C32 113.3(3) yes
C26 P2 C32 102.6(4) yes
Ni1 P2 C39 110.3(4) yes
C26 P2 C39 105.3(4) yes
C32 P2 C39 102.2(5) yes
C10 O2 C11 117.9(9) yes
C2 C1 C6 121.3(7) yes
C2 C1 C7 116.7(6) yes
C6 C1 C7 122.0(7) yes
C1 C2 C3 118.4(6) yes
C1 C2 C9 121.9(7) yes
C3 C2 C9 119.7(7) yes
C2 C3 C4 121.1(7) yes
C2 C3 H31 119.1(5) no
C4 C3 H31 119.8(5) no
C3 C4 C5 119.4(7) yes
C3 C4 H41 120.3(5) no
C5 C4 H41 120.3(4) no
C4 C5 C6 121.8(7) yes
C4 C5 H51 120.2(4) no
C6 C5 H51 117.9(5) no
C1 C6 C5 117.9(7) yes
C1 C6 H61 119.1(5) no
C5 C6 H61 123.0(5) no
C1 C7 C8 121.3(8) yes
C1 C7 C13 114.3(8) yes
C8 C7 C13 124.0(9) yes
Ni1 C8 C7 132.1(7) yes
Ni1 C8 C10 106.5(6) yes
C7 C8 C10 121.0(8) yes
P1 C9 C2 111.9(6) yes
P1 C9 H91 123.7(3) no
C2 C9 H91 124.3(5) no
O1 C10 O2 123.4(9) yes
O1 C10 C8 125.8(9) yes
O2 C10 C8 110.6(10) yes
O2 C11 C12 109.3(10) yes
O2 C11 H111 110.6(6) no
C12 C11 H111 109.6(7) no
O2 C11 H112 108.2(6) no
C12 C11 H112 109.6(7) no
H111 C11 H112 109.467 no
C11 C12 H121 109.9(6) no
C11 C12 H122 109.3(7) no
H121 C12 H122 109.477 no
C11 C12 H123 109.2(7) no
H121 C12 H123 109.475 no
H122 C12 H123 109.477 no
C7 C13 F1 110.9(9) yes
C7 C13 F2 112.9(9) yes
F1 C13 F2 105.1(10) yes
C7 C13 F3 114.1(9) yes
F1 C13 F3 107.0(10) yes
F2 C13 F3 106.2(9) yes
P1 C14 C15 121.9(6) yes
P1 C14 C19 118.6(6) yes
C15 C14 C19 119.4(7) yes
C14 C15 C16 118.9(7) yes
C14 C15 H151 121.0(5) no
C16 C15 H151 120.1(5) no
C15 C16 C17 123.1(8) yes
C15 C16 H161 119.2(5) no
C17 C16 H161 117.7(5) no
C16 C17 C18 116.5(8) yes
C16 C17 H171 122.3(5) no
C18 C17 H171 121.2(5) no
C17 C18 C19 123.4(7) yes
C17 C18 H181 118.8(5) no
C19 C18 H181 117.8(5) no
C14 C19 C18 118.7(7) yes
C14 C19 H191 119.7(5) no
C18 C19 H191 121.6(5) no
P1 C20 C21 119.5(6) yes
P1 C20 C25 118.3(6) yes
C21 C20 C25 121.5(7) yes
C20 C21 C22 117.5(7) yes
C20 C21 H211 122.1(5) no
C22 C21 H211 120.4(5) no
C21 C22 C23 121.6(7) yes
C21 C22 H221 120.8(5) no
C23 C22 H221 117.6(5) no
C22 C23 C24 120.2(8) yes
C22 C23 H231 120.4(5) no
C24 C23 H231 119.3(5) no
C23 C24 C25 121.6(7) yes
C23 C24 H241 118.6(5) no
C25 C24 H241 119.7(5) no
C20 C25 C24 117.7(7) yes
C20 C25 H251 120.8(4) no
C24 C25 H251 121.6(5) no
P2 C26 C27 119.5(5) yes
P2 C26 C31 121.3(5) yes
C27 C26 C31 119.2(6) yes
C26 C27 C28 120.4(6) yes
C26 C27 H271 118.2(4) no
C28 C27 H271 121.3(5) no
C27 C28 C29 120.4(7) yes
C27 C28 H281 119.2(5) no
C29 C28 H281 120.4(4) no
C28 C29 C30 119.2(7) yes
C28 C29 H291 119.6(4) no
C30 C29 H291 121.3(4) no
C29 C30 C31 120.6(7) yes
C29 C30 H301 118.4(4) no
C31 C30 H301 121.0(5) no
C26 C31 C30 120.1(6) yes
C26 C31 H311 120.3(4) no
C30 C31 H311 119.5(5) no
P2 C32 C33 115.8(6) yes
P2 C32 H321 107.9(3) no
C33 C32 H321 107.7(5) no
P2 C32 H322 107.9(3) no
C33 C32 H322 108.0(5) no
H321 C32 H322 109.468 no
C32 C33 C34 120.3(7) yes
C32 C33 C38 119.5(7) yes
C34 C33 C38 120.2(7) yes
C33 C34 C35 120.1(7) yes
C33 C34 H341 118.9(4) no
C35 C34 H341 121.0(5) no
C34 C35 C36 119.9(7) yes
C34 C35 H351 120.5(5) no
C36 C35 H351 119.5(5) no
C35 C36 C37 119.3(7) yes
C35 C36 H361 119.6(5) no
C37 C36 H361 121.1(5) no
C36 C37 C38 120.5(7) yes
C36 C37 H371 118.0(5) no
C38 C37 H371 121.5(5) no
C33 C38 C37 119.9(7) yes
C33 C38 H381 120.0(4) no
C37 C38 H381 120.1(5) no
P2 C39 C40 118.6(7) yes
P2 C39 H391 105.7(3) no
C40 C39 H391 105.9(5) no
P2 C39 H392 108.5(3) no
C40 C39 H392 108.4(5) no
H391 C39 H392 109.467 no
C39 C40 C41 116.5(7) yes
C39 C40 C45 122.5(7) yes
C41 C40 C45 120.7(7) yes
C40 C41 C42 120.0(7) yes
C40 C41 H411 120.6(4) no
C42 C41 H411 119.3(5) no
C41 C42 C43 120.5(7) yes
C41 C42 H421 120.6(5) no
C43 C42 H421 118.9(4) no
C42 C43 C44 118.1(7) yes
C42 C43 H431 121.1(4) no
C44 C43 H431 120.8(5) no
C43 C44 C45 120.7(7) yes
C43 C44 H441 119.2(5) no
C45 C44 H441 120.2(5) no
C40 C45 C44 119.9(7) yes
C40 C45 H451 120.3(4) no
C44 C45 H451 119.7(5) no

loop_
_geom_bond_atom_site_label_1
_geom_bond_atom_site_label_2
_geom_bond_distance
_geom_bond_publ_flag
Ni1 Br1 2.3505(15) yes
Ni1 P1 2.201(3) yes
Ni1 P2 2.246(3) yes
Ni1 C8 1.870(9) yes
P1 C9 1.83(1) yes
P1 C14 1.823(8) yes
P1 C20 1.823(8) yes
P2 C26 1.821(7) yes
P2 C32 1.85(1) yes
P2 C39 1.84(1) yes
O1 C10 1.237(12) yes
O2 C10 1.333(12) yes
O2 C11 1.463(12) yes
C1 C2 1.404(8) yes
C1 C6 1.398(8) yes
C1 C7 1.502(12) yes
C2 C3 1.409(7) yes
C2 C9 1.488(12) yes
C3 C4 1.386(8) yes
C3 H31 1.000 no
C4 C5 1.375(8) yes
C4 H41 1.000 no
C5 C6 1.414(7) yes
C5 H51 1.000 no
C6 H61 1.000 no
C7 C8 1.340(13) yes
C7 C13 1.512(14) yes
C8 C10 1.483(14) yes
C9 H91 1.000 no
C11 C12 1.545(18) yes
C11 H111 1.000 no
C11 H112 1.000 no
C12 H121 1.000 no
C12 H122 1.000 no
C12 H123 1.000 no
C13 F1 1.326(13) yes
C13 F2 1.326(13) yes
C13 F3 1.292(12) yes
C14 C15 1.377(8) yes
C14 C19 1.377(8) yes
C15 C16 1.416(7) yes
C15 H151 1.000 no
C16 C17 1.352(8) yes
C16 H161 1.000 no
C17 C18 1.356(8) yes
C17 H171 1.000 no
C18 C19 1.412(7) yes
C18 H181 1.000 no
C19 H191 1.000 no
C20 C21 1.402(8) yes
C20 C25 1.402(8) yes
C21 C22 1.428(7) yes
C21 H211 1.000 no
C22 C23 1.362(8) yes
C22 H221 1.000 no
C23 C24 1.362(8) yes
C23 H231 1.000 no
C24 C25 1.423(7) yes
C24 H241 1.000 no
C25 H251 1.000 no
C26 C27 1.410(7) yes
C26 C31 1.409(8) yes
C27 C28 1.394(7) yes
C27 H271 1.000 no
C28 C29 1.409(8) yes
C28 H281 1.000 no
C29 C30 1.404(8) yes
C29 H291 1.000 no
C30 C31 1.399(7) yes
C30 H301 1.000 no
C31 H311 1.000 no
C32 C33 1.518(12) yes
C32 H321 1.000 no
C32 H322 1.000 no
C33 C34 1.374(8) yes
C33 C38 1.364(8) yes
C34 C35 1.418(7) yes
C34 H341 1.000 no
C35 C36 1.380(8) yes
C35 H351 1.000 no
C36 C37 1.377(8) yes
C36 H361 1.000 no
C37 C38 1.416(7) yes
C37 H371 1.000 no
C38 H381 1.000 no
C39 C40 1.519(12) yes
C39 H391 1.000 no
C39 H392 1.000 no
C40 C41 1.369(8) yes
C40 C45 1.372(8) yes
C41 C42 1.413(7) yes
C41 H411 1.000 no
C42 C43 1.405(8) yes
C42 H421 1.000 no
C43 C44 1.393(8) yes
C43 H431 1.000 no
C44 C45 1.417(7) yes
C44 H441 1.000 no
C45 H451 1.000 no
